data_7717883
loop_
_publ_author_name
'Cheng, Xiedong'
'Li, Feifan'
'Huang, Qingqing'
'Pereira, Laura C. J.'
'Cui, Rui'
'Li, Yaping'
'L&#xfc;, Minfeng'

_publ_section_title
;
 Synthesis, structures, and magnetic properties of alkali metal
 manganese(III) fluorophosphates containing low-dimensional <i>S</i> = 2
 spin structures.
;
_journal_name_full 'Dalton transactions (Cambridge, England : 2003)'
_journal_paper_doi 10.1039/d4dt02768j
_journal_year 2025
_chemical_formula_sum 'Cs F3 Mn O3 P'
_chemical_formula_weight 323.8
_space_group_IT_number 20
_space_group_name_Hall 'C 2c 2'
_space_group_name_H-M_alt 'C 2 2 21'
_symmetry_cell_setting orthorhombic
_symmetry_Int_Tables_number 20
_symmetry_space_group_name_Hall 'C 2c 2'
_symmetry_space_group_name_H-M 'C 2 2 21'
_audit_update_record
;
2024-09-21 deposited with the CCDC.	2025-01-14 downloaded from the CCDC.
;
_cell_angle_alpha 90
_cell_angle_beta 90
_cell_angle_gamma 90
_cell_formula_units_Z 8
_cell_length_a 9.6988(7)
_cell_length_b 11.7347(7)
_cell_length_c 10.0181(6)
_cell_measurement_reflns_used 5473
_cell_measurement_temperature 293
_cell_measurement_theta_max 28.32
_cell_measurement_theta_min 2.726
_cell_volume 1140.19(13)
_diffrn_ambient_temperature 293
_diffrn_measured_fraction_theta_full 1
_diffrn_measured_fraction_theta_max 1
_diffrn_measurement_device CCD
_diffrn_measurement_device_type 'Bruker Smart APEX II'
_diffrn_radiation_monochromator graphite
_diffrn_radiation_probe x-ray
_diffrn_radiation_source 'X-ray tube'
_diffrn_radiation_type 'Mo K\a'
_diffrn_radiation_wavelength 0.71073
_diffrn_reflns_av_R_equivalents 0.0822
_diffrn_reflns_av_unetI/netI 0.0189
_diffrn_reflns_limit_h_max 12
_diffrn_reflns_limit_h_min -12
_diffrn_reflns_limit_k_max 15
_diffrn_reflns_limit_k_min -15
_diffrn_reflns_limit_l_max 13
_diffrn_reflns_limit_l_min -13
_diffrn_reflns_number 8390
_diffrn_reflns_theta_full 28.33
_diffrn_reflns_theta_max 28.33
_diffrn_reflns_theta_min 2.72
_exptl_absorpt_coefficient_mu 8.884
_exptl_absorpt_correction_T_max 0.7457
_exptl_absorpt_correction_T_min 0.6209
_exptl_absorpt_correction_type multi-scan
_exptl_absorpt_process_details Bruker
_exptl_crystal_colour purple
_exptl_crystal_density_diffrn 3.7727
_exptl_crystal_description transparent
_exptl_crystal_F_000 1168
_exptl_crystal_size_max 0.095
_exptl_crystal_size_mid 0.045
_exptl_crystal_size_min 0.020
_refine_diff_density_max 4.62
_refine_diff_density_min -4.11
_refine_ls_abs_structure_details '  596 of Friedel pairs used in the refinement'
_refine_ls_extinction_method none
_refine_ls_goodness_of_fit_gt 3.80
_refine_ls_goodness_of_fit_ref 3.79
_refine_ls_number_constraints 1
_refine_ls_number_parameters 42
_refine_ls_number_reflns 1419
_refine_ls_number_restraints 0
_refine_ls_R_factor_all 0.1178
_refine_ls_R_factor_gt 0.1175
_refine_ls_shift/su_max 0.0477
_refine_ls_shift/su_mean 0.0154
_refine_ls_structure_factor_coef F
_refine_ls_weighting_details w=1/(\s^2^(F)+0.0025000002F^2^)
_refine_ls_weighting_scheme sigma
_refine_ls_wR_factor_gt 0.2058
_refine_ls_wR_factor_ref 0.2060
_reflns_number_gt 1404
_reflns_number_total 1419
_reflns_threshold_expression I>3\s(I)
_cod_data_source_file d4dt02768j4.cif
_cod_data_source_block CsMnPO3F3
_cod_depositor_comments
;
The following automatic conversions were performed:

data item '_diffrn_radiation_probe' value 'X-ray' was changed to
'x-ray' in accordance with the
/home/data/users/saulius/crontab/automatic-downloads/rss-feeds/RSC/lib/dictionaries/cif_core.dic
dictionary named 'cif_core.dic' version 2.4.2 last updated on
2011-04-26.

Automatic conversion script
Id: cif_fix_values 8170 2020-07-09 18:12:32Z antanas 
;
_cod_original_sg_symbol_Hall 'C 2x;2yc;2zc'
_cod_original_formula_sum 'Cs1 F3 Mn1 O3 P1'
_cod_database_code 7717883

loop_
_space_group_symop_id
_space_group_symop_operation_xyz
1 x,y,z
2 -x,-y,z+1/2
3 -x,y,-z+1/2
4 x,-y,-z
5 x+1/2,y+1/2,z
6 -x+1/2,-y+1/2,z+1/2
7 -x+1/2,y+1/2,-z+1/2
8 x+1/2,-y+1/2,-z

loop_
_atom_site_label
_atom_site_type_symbol
_atom_site_fract_x
_atom_site_fract_y
_atom_site_fract_z
_atom_site_adp_type
_atom_site_U_iso_or_equiv
_atom_site_site_symmetry_multiplicity
_atom_site_occupancy
_atom_site_calc_flag
_atom_site_refinement_flags
_atom_site_disorder_assembly
_atom_site_disorder_group
Cs1 Cs 0.2307(2) 0 0 Uani 0.0231(7) 4 1 d . . .
Cs2 Cs 0.5 0.2185(3) 0.25 Uani 0.0290(8) 4 1 d . . .
Mn1 Mn 0.1281(3) 0.3624(3) 0.1181(3) Uiso 0.0104(8) 8 1 d . . .
P1 P -0.1363(6) 0.2088(5) 0.1100(6) Uiso 0.0138(12) 8 1 d . . .
F1 F 0.2805(18) 0.4372(16) 0.1972(16) Uiso 0.025(3) 8 1 d . . .
F2 F 0 0.449(3) 0.25 Uiso 0.058(9) 4 1 d . . .
F3 F 0.081(4) 0.5 0 Uiso 0.065(10) 4 1 d . . .
F4 F -0.0659(15) 0.0937(12) 0.0963(15) Uiso 0.018(3) 8 1 d . . .
O1 O 0.1623(15) 0.2332(12) 0.2444(16) Uiso 0.0094 8 1 d . . .
O2 O -0.040(2) 0.3053(18) 0.0601(19) Uiso 0.025(4) 8 1 d . . .
O3 O 0.2274(18) 0.2855(15) -0.0279(17) Uiso 0.017(3) 8 1 d . . .

loop_
_atom_site_aniso_label
_atom_site_aniso_type_symbol
_atom_site_aniso_U_11
_atom_site_aniso_U_22
_atom_site_aniso_U_33
_atom_site_aniso_U_12
_atom_site_aniso_U_13
_atom_site_aniso_U_23
Cs1 Cs 0.0143(10) 0.0244(11) 0.0304(13) 0 0 0.0006(9)
Cs2 Cs 0.0244(12) 0.0507(16) 0.0118(11) 0 0.0039(9) 0

loop_
_atom_type_symbol
_atom_type_scat_dispersion_real
_atom_type_scat_dispersion_imag
_atom_type_scat_source
Cs -0.3680 2.1192 'International Tables Vol C tables 4.2.6.8 and 6.1.1.1'
F 0.0171 0.0103 'International Tables Vol C tables 4.2.6.8 and 6.1.1.1'
Mn 0.3368 0.7283 'International Tables Vol C tables 4.2.6.8 and 6.1.1.1'
O 0.0106 0.0060 'International Tables Vol C tables 4.2.6.8 and 6.1.1.1'
P 0.1023 0.0942 'International Tables Vol C tables 4.2.6.8 and 6.1.1.1'

loop_
_exptl_crystal_face_index_h
_exptl_crystal_face_index_k
_exptl_crystal_face_index_l
_exptl_crystal_face_perp_dist
? ? ? ?

loop_
_geom_angle_atom_site_label_1
_geom_angle_atom_site_label_2
_geom_angle_atom_site_label_3
_geom_angle_site_symmetry_1
_geom_angle_site_symmetry_2
_geom_angle_site_symmetry_3
_geom_angle
_geom_angle_publ_flag
Cs2 Cs1 Cs2 . . 5_445 112.64(2) ?
Cs2 Cs1 Cs2 . . 2_654 107.83(5) ?
Cs2 Cs1 Cs2 . . 6_554 100.05(4) ?
Cs2 Cs1 P1 . . 5_545 98.95(10) ?
Cs2 Cs1 P1 . . 8_555 56.37(9) ?
Cs2 Cs1 F1 . . 6_554 115.6(3) ?
Cs2 Cs1 F1 . . 7_545 66.9(3) ?
Cs2 Cs1 F4 . . . 99.2(3) ?
Cs2 Cs1 F4 . . 4_555 153.0(3) ?
Cs2 Cs1 Cs2 5_445 . 2_654 100.05(4) ?
Cs2 Cs1 Cs2 5_445 . 6_554 123.29(5) ?
Cs2 Cs1 P1 5_445 . 5_545 51.60(9) ?
Cs2 Cs1 P1 5_445 . 8_555 160.44(9) ?
Cs2 Cs1 F1 5_445 . 6_554 131.7(3) ?
Cs2 Cs1 F1 5_445 . 7_545 45.7(3) ?
Cs2 Cs1 F4 5_445 . . 69.9(3) ?
Cs2 Cs1 F4 5_445 . 4_555 59.8(3) ?
Cs2 Cs1 Cs2 2_654 . 6_554 112.64(2) ?
Cs2 Cs1 P1 2_654 . 5_545 56.37(9) ?
Cs2 Cs1 P1 2_654 . 8_555 98.95(10) ?
Cs2 Cs1 F1 2_654 . 6_554 66.9(3) ?
Cs2 Cs1 F1 2_654 . 7_545 115.6(3) ?
Cs2 Cs1 F4 2_654 . . 153.0(3) ?
Cs2 Cs1 F4 2_654 . 4_555 99.2(3) ?
Cs2 Cs1 P1 6_554 . 5_545 160.44(9) ?
Cs2 Cs1 P1 6_554 . 8_555 51.60(9) ?
Cs2 Cs1 F1 6_554 . 6_554 45.7(3) ?
Cs2 Cs1 F1 6_554 . 7_545 131.7(3) ?
Cs2 Cs1 F4 6_554 . . 59.8(3) ?
Cs2 Cs1 F4 6_554 . 4_555 69.9(3) ?
P1 Cs1 P1 5_545 . 8_555 140.48(14) ?
P1 Cs1 F1 5_545 . 6_554 120.2(4) ?
P1 Cs1 F1 5_545 . 7_545 61.3(4) ?
P1 Cs1 F4 5_545 . . 121.3(3) ?
P1 Cs1 F4 5_545 . 4_555 94.7(3) ?
P1 Cs1 F1 8_555 . 6_554 61.3(4) ?
P1 Cs1 F1 8_555 . 7_545 120.2(4) ?
P1 Cs1 F4 8_555 . . 94.7(3) ?
P1 Cs1 F4 8_555 . 4_555 121.3(3) ?
F1 Cs1 F1 6_554 . 7_545 176.0(5) ?
F1 Cs1 F4 6_554 . . 100.3(4) ?
F1 Cs1 F4 6_554 . 4_555 76.1(4) ?
F1 Cs1 F4 7_545 . . 76.1(4) ?
F1 Cs1 F4 7_545 . 4_555 100.3(4) ?
F4 Cs1 F4 . . 4_555 53.9(4) ?
Cs1 Cs2 Cs1 . . 5_555 112.638(17) ?
Cs1 Cs2 Cs1 . . 2_655 109.36(7) ?
Cs1 Cs2 Cs1 . . 6_555 115.21(3) ?
Cs1 Cs2 Mn1 . . . 63.17(5) ?
Cs1 Cs2 Mn1 . . 6_555 101.55(6) ?
Cs1 Cs2 Mn1 . . 3_655 156.46(6) ?
Cs1 Cs2 Mn1 . . 8_555 61.68(6) ?
Cs1 Cs2 P1 . . 1_655 108.74(10) ?
Cs1 Cs2 P1 . . 6_555 147.22(10) ?
Cs1 Cs2 P1 . . 3_555 69.16(9) ?
Cs1 Cs2 P1 . . 8_555 53.82(8) ?
Cs1 Cs2 F2 . . 5_545 54.68(3) ?
Cs1 Cs2 O2 . . 6_555 125.5(4) ?
Cs1 Cs2 O2 . . 8_555 46.9(4) ?
Cs1 Cs2 O3 . . 6_555 88.7(3) ?
Cs1 Cs2 O3 . . 8_555 90.3(3) ?
Cs1 Cs2 Cs1 5_555 . 2_655 115.21(3) ?
Cs1 Cs2 Cs1 5_555 . 6_555 90.95(6) ?
Cs1 Cs2 Mn1 5_555 . . 87.63(7) ?
Cs1 Cs2 Mn1 5_555 . 6_555 143.43(8) ?
Cs1 Cs2 Mn1 5_555 . 3_655 58.46(6) ?
Cs1 Cs2 Mn1 5_555 . 8_555 61.94(5) ?
Cs1 Cs2 P1 5_555 . 1_655 51.93(9) ?
Cs1 Cs2 P1 5_555 . 6_555 100.13(10) ?
Cs1 Cs2 P1 5_555 . 3_555 131.18(11) ?
Cs1 Cs2 P1 5_555 . 8_555 61.34(9) ?
Cs1 Cs2 F2 5_555 . 5_545 134.53(3) ?
Cs1 Cs2 O2 5_555 . 6_555 121.9(4) ?
Cs1 Cs2 O2 5_555 . 8_555 66.2(4) ?
Cs1 Cs2 O3 5_555 . 6_555 136.3(3) ?
Cs1 Cs2 O3 5_555 . 8_555 45.5(3) ?
Cs1 Cs2 Cs1 2_655 . 6_555 112.638(17) ?
Cs1 Cs2 Mn1 2_655 . . 156.46(6) ?
Cs1 Cs2 Mn1 2_655 . 6_555 61.68(6) ?
Cs1 Cs2 Mn1 2_655 . 3_655 63.17(5) ?
Cs1 Cs2 Mn1 2_655 . 8_555 101.55(6) ?
Cs1 Cs2 P1 2_655 . 1_655 69.16(9) ?
Cs1 Cs2 P1 2_655 . 6_555 53.82(8) ?
Cs1 Cs2 P1 2_655 . 3_555 108.74(10) ?
Cs1 Cs2 P1 2_655 . 8_555 147.22(10) ?
Cs1 Cs2 F2 2_655 . 5_545 54.68(3) ?
Cs1 Cs2 O2 2_655 . 6_555 46.9(4) ?
Cs1 Cs2 O2 2_655 . 8_555 125.5(4) ?
Cs1 Cs2 O3 2_655 . 6_555 90.3(3) ?
Cs1 Cs2 O3 2_655 . 8_555 88.7(3) ?
Cs1 Cs2 Mn1 6_555 . . 58.46(6) ?
Cs1 Cs2 Mn1 6_555 . 6_555 61.94(5) ?
Cs1 Cs2 Mn1 6_555 . 3_655 87.63(7) ?
Cs1 Cs2 Mn1 6_555 . 8_555 143.43(8) ?
Cs1 Cs2 P1 6_555 . 1_655 131.18(11) ?
Cs1 Cs2 P1 6_555 . 6_555 61.34(9) ?
Cs1 Cs2 P1 6_555 . 3_555 51.93(9) ?
Cs1 Cs2 P1 6_555 . 8_555 100.13(10) ?
Cs1 Cs2 F2 6_555 . 5_545 134.53(3) ?
Cs1 Cs2 O2 6_555 . 6_555 66.2(4) ?
Cs1 Cs2 O2 6_555 . 8_555 121.9(4) ?
Cs1 Cs2 O3 6_555 . 6_555 45.5(3) ?
Cs1 Cs2 O3 6_555 . 8_555 136.3(3) ?
Mn1 Cs2 Mn1 . . 6_555 96.82(7) ?
Mn1 Cs2 Mn1 . . 3_655 132.54(10) ?
Mn1 Cs2 Mn1 . . 8_555 94.13(7) ?
Mn1 Cs2 P1 . . 1_655 133.96(11) ?
Mn1 Cs2 P1 . . 6_555 119.36(11) ?
Mn1 Cs2 P1 . . 3_555 47.93(10) ?
Mn1 Cs2 P1 . . 8_555 48.34(10) ?
Mn1 Cs2 F2 . . 5_545 113.73(6) ?
Mn1 Cs2 O2 . . 6_555 117.0(4) ?
Mn1 Cs2 O2 . . 8_555 67.5(4) ?
Mn1 Cs2 O3 . . 6_555 68.0(3) ?
Mn1 Cs2 O3 . . 8_555 112.8(3) ?
Mn1 Cs2 Mn1 6_555 . 3_655 94.13(7) ?
Mn1 Cs2 Mn1 6_555 . 8_555 152.56(11) ?
Mn1 Cs2 P1 6_555 . 1_655 128.38(10) ?
Mn1 Cs2 P1 6_555 . 6_555 46.51(10) ?
Mn1 Cs2 P1 6_555 . 3_555 50.57(10) ?
Mn1 Cs2 P1 6_555 . 8_555 142.28(10) ?
Mn1 Cs2 F2 6_555 . 5_545 76.28(6) ?
Mn1 Cs2 O2 6_555 . 6_555 26.8(4) ?
Mn1 Cs2 O2 6_555 . 8_555 148.2(4) ?
Mn1 Cs2 O3 6_555 . 6_555 28.9(3) ?
Mn1 Cs2 O3 6_555 . 8_555 150.3(3) ?
Mn1 Cs2 Mn1 3_655 . 8_555 96.82(7) ?
Mn1 Cs2 P1 3_655 . 1_655 47.93(10) ?
Mn1 Cs2 P1 3_655 . 6_555 48.34(10) ?
Mn1 Cs2 P1 3_655 . 3_555 133.96(11) ?
Mn1 Cs2 P1 3_655 . 8_555 119.36(11) ?
Mn1 Cs2 F2 3_655 . 5_545 113.73(6) ?
Mn1 Cs2 O2 3_655 . 6_555 67.5(4) ?
Mn1 Cs2 O2 3_655 . 8_555 117.0(4) ?
Mn1 Cs2 O3 3_655 . 6_555 112.8(3) ?
Mn1 Cs2 O3 3_655 . 8_555 68.0(3) ?
Mn1 Cs2 P1 8_555 . 1_655 50.57(10) ?
Mn1 Cs2 P1 8_555 . 6_555 142.28(10) ?
Mn1 Cs2 P1 8_555 . 3_555 128.38(10) ?
Mn1 Cs2 P1 8_555 . 8_555 46.51(10) ?
Mn1 Cs2 F2 8_555 . 5_545 76.28(6) ?
Mn1 Cs2 O2 8_555 . 6_555 148.2(4) ?
Mn1 Cs2 O2 8_555 . 8_555 26.8(4) ?
Mn1 Cs2 O3 8_555 . 6_555 150.3(3) ?
Mn1 Cs2 O3 8_555 . 8_555 28.9(3) ?
P1 Cs2 P1 1_655 . 6_555 91.88(12) ?
P1 Cs2 P1 1_655 . 3_555 176.58(15) ?
P1 Cs2 P1 1_655 . 8_555 88.86(12) ?
P1 Cs2 F2 1_655 . 5_545 88.29(10) ?
P1 Cs2 O2 1_655 . 6_555 104.3(4) ?
P1 Cs2 O2 1_655 . 8_555 75.4(4) ?
P1 Cs2 O3 1_655 . 6_555 156.3(3) ?
P1 Cs2 O3 1_655 . 8_555 23.6(3) ?
P1 Cs2 P1 6_555 . 3_555 88.86(12) ?
P1 Cs2 P1 6_555 . 8_555 154.98(15) ?
P1 Cs2 F2 6_555 . 5_545 102.51(9) ?
P1 Cs2 O2 6_555 . 6_555 21.8(4) ?
P1 Cs2 O2 6_555 . 8_555 165.2(4) ?
P1 Cs2 O3 6_555 . 6_555 65.7(3) ?
P1 Cs2 O3 6_555 . 8_555 114.7(3) ?
P1 Cs2 P1 3_555 . 8_555 91.88(12) ?
P1 Cs2 F2 3_555 . 5_545 88.29(10) ?
P1 Cs2 O2 3_555 . 6_555 75.4(4) ?
P1 Cs2 O2 3_555 . 8_555 104.3(4) ?
P1 Cs2 O3 3_555 . 6_555 23.6(3) ?
P1 Cs2 O3 3_555 . 8_555 156.3(3) ?
P1 Cs2 F2 8_555 . 5_545 102.51(9) ?
P1 Cs2 O2 8_555 . 6_555 165.2(4) ?
P1 Cs2 O2 8_555 . 8_555 21.8(4) ?
P1 Cs2 O3 8_555 . 6_555 114.7(3) ?
P1 Cs2 O3 8_555 . 8_555 65.7(3) ?
F2 Cs2 O2 5_545 . 6_555 84.9(4) ?
F2 Cs2 O2 5_545 . 8_555 84.9(4) ?
F2 Cs2 O3 5_545 . 6_555 89.1(3) ?
F2 Cs2 O3 5_545 . 8_555 89.1(3) ?
O2 Cs2 O2 6_555 . 8_555 169.8(6) ?
O2 Cs2 O3 6_555 . 6_555 52.0(5) ?
O2 Cs2 O3 6_555 . 8_555 127.8(5) ?
O2 Cs2 O3 8_555 . 6_555 127.8(5) ?
O2 Cs2 O3 8_555 . 8_555 52.0(5) ?
O3 Cs2 O3 6_555 . 8_555 178.3(5) ?
Cs2 Mn1 Cs2 . . 6_554 117.45(9) ?
Cs2 Mn1 F1 . . . 51.9(6) ?
Cs2 Mn1 F2 . . . 120.7(2) ?
Cs2 Mn1 F3 . . . 133.6(10) ?
Cs2 Mn1 O1 . . . 49.7(4) ?
Cs2 Mn1 O2 . . . 135.1(7) ?
Cs2 Mn1 O3 . . . 68.2(5) ?
Cs2 Mn1 F1 6_554 . . 137.5(5) ?
Cs2 Mn1 F2 6_554 . . 121.06(13) ?
Cs2 Mn1 F3 6_554 . . 65.6(3) ?
Cs2 Mn1 O1 6_554 . . 117.0(5) ?
Cs2 Mn1 O2 6_554 . . 49.8(6) ?
Cs2 Mn1 O3 6_554 . . 50.2(5) ?
F1 Mn1 F2 . . . 88.5(7) ?
F1 Mn1 F3 . . . 93.0(10) ?
F1 Mn1 O1 . . . 87.5(7) ?
F1 Mn1 O2 . . . 169.8(8) ?
F1 Mn1 O3 . . . 98.1(7) ?
F2 Mn1 F3 . . . 81.3(10) ?
F2 Mn1 O1 . . . 93.9(9) ?
F2 Mn1 O2 . . . 81.4(8) ?
F2 Mn1 O3 . . . 171.1(6) ?
F3 Mn1 O1 . . . 175.1(8) ?
F3 Mn1 O2 . . . 84.7(11) ?
F3 Mn1 O3 . . . 92.4(7) ?
O1 Mn1 O2 . . . 94.0(8) ?
O1 Mn1 O3 . . . 92.3(7) ?
O2 Mn1 O3 . . . 91.9(8) ?
Cs1 P1 Cs2 5_455 . 1_455 76.46(12) ?
Cs1 P1 Cs2 5_455 . 6_554 69.80(11) ?
Cs1 P1 F4 5_455 . . 157.2(6) ?
Cs1 P1 O1 5_455 . 3_555 93.1(6) ?
Cs1 P1 O2 5_455 . . 57.0(8) ?
Cs1 P1 O3 5_455 . 8_455 61.5(7) ?
Cs2 P1 Cs2 1_455 . 6_554 130.10(16) ?
Cs2 P1 F4 1_455 . . 118.5(6) ?
Cs2 P1 O1 1_455 . 3_555 58.8(6) ?
Cs2 P1 O2 1_455 . . 131.0(8) ?
Cs2 P1 O3 1_455 . 8_455 53.5(7) ?
Cs2 P1 F4 6_554 . . 87.7(6) ?
Cs2 P1 O1 6_554 . 3_555 154.4(6) ?
Cs2 P1 O2 6_554 . . 49.0(7) ?
Cs2 P1 O3 6_554 . 8_455 78.0(7) ?
F4 P1 O1 . . 3_555 109.3(9) ?
F4 P1 O2 . . . 110.5(10) ?
F4 P1 O3 . . 8_455 111.8(9) ?
O1 P1 O2 3_555 . . 105.9(10) ?
O1 P1 O3 3_555 . 8_455 111.2(9) ?
O2 P1 O3 . . 8_455 108.0(10) ?
Cs1 F1 Mn1 6_555 . . 119.3(7) ?
Cs2 F2 Mn1 5_455 . . 119.3(9) ?
Cs2 F2 Mn1 5_455 . 3_555 119.3(9) ?
Mn1 F2 Mn1 . . 3_555 121.4(19) ?
Mn1 F3 Mn1 . . 4_565 154(2) ?
Cs1 F4 P1 . . . 136.9(8) ?
Mn1 O1 P1 . . 3_555 136.6(9) ?
Cs2 O2 Mn1 6_554 . . 103.4(8) ?
Cs2 O2 P1 6_554 . . 109.2(9) ?
Mn1 O2 P1 . . . 133.7(12) ?
Cs2 O3 Mn1 6_554 . . 100.9(7) ?
Cs2 O3 P1 6_554 . 8_555 102.9(8) ?
Mn1 O3 P1 . . 8_555 141.9(11) ?

loop_
_geom_bond_atom_site_label_1
_geom_bond_atom_site_label_2
_geom_bond_site_symmetry_1
_geom_bond_site_symmetry_2
_geom_bond_distance
_geom_bond_publ_flag
Cs1 Cs2 . . 4.435(2) ?
Cs1 Cs2 . 5_445 4.711(2) ?
Cs1 Cs2 . 2_654 4.435(2) ?
Cs1 Cs2 . 6_554 4.711(2) ?
Cs1 P1 . 5_545 3.815(6) ?
Cs1 P1 . 8_555 3.815(6) ?
Cs1 F1 . 6_554 3.124(16) ?
Cs1 F1 . 7_545 3.124(16) ?
Cs1 F4 . . 3.227(15) ?
Cs1 F4 . 4_555 3.227(15) ?
Cs2 Mn1 . . 4.197(4) ?
Cs2 Mn1 . 6_555 4.005(3) ?
Cs2 Mn1 . 3_655 4.197(4) ?
Cs2 Mn1 . 8_555 4.005(3) ?
Cs2 P1 . 1_655 3.797(6) ?
Cs2 P1 . 6_555 3.935(6) ?
Cs2 P1 . 3_555 3.797(6) ?
Cs2 P1 . 8_555 3.935(6) ?
Cs2 F2 . 5_545 3.16(4) ?
Cs2 O2 . 6_555 3.144(19) ?
Cs2 O2 . 8_555 3.144(19) ?
Cs2 O3 . 6_555 3.133(18) ?
Cs2 O3 . 8_555 3.133(18) ?
Mn1 F1 . . 1.893(18) ?
Mn1 F2 . . 2.079(19) ?
Mn1 F3 . . 2.053(9) ?
Mn1 O1 . . 2.003(16) ?
Mn1 O2 . . 1.86(2) ?
Mn1 O3 . . 1.970(18) ?
P1 F4 . . 1.520(16) ?
P1 O1 . 3_555 1.507(17) ?
P1 O2 . . 1.55(2) ?
P1 O3 . 8_455 1.558(19) ?

loop_
_geom_hbond_atom_site_label_D
_geom_hbond_atom_site_label_H
_geom_hbond_atom_site_label_A
_geom_hbond_site_symmetry_D
_geom_hbond_site_symmetry_H
_geom_hbond_site_symmetry_A
_geom_hbond_distance_DH
_geom_hbond_distance_HA
_geom_hbond_distance_DA
_geom_hbond_angle_DHA
_geom_hbond_publ_flag
? ? ? ? ? ? ? ? ? ? ?

loop_
_geom_torsion_atom_site_label_1
_geom_torsion_atom_site_label_2
_geom_torsion_atom_site_label_3
_geom_torsion_atom_site_label_4
_geom_torsion_site_symmetry_1
_geom_torsion_site_symmetry_2
_geom_torsion_site_symmetry_3
_geom_torsion_site_symmetry_4
_geom_torsion
_geom_torsion_publ_flag
? ? ? ? ? ? ? ? ? ?

loop_
_restr_angle_atom_site_label_1
_restr_angle_site_symmetry_1
_restr_angle_atom_site_label_2
_restr_angle_site_symmetry_2
_restr_angle_atom_site_label_3
_restr_angle_site_symmetry_3
_restr_angle_target
_restr_angle_target_weight_param
? ? ? ? ? ? ? ?

loop_
_restr_distance_atom_site_label_1
_restr_distance_site_symmetry_1
_restr_distance_atom_site_label_2
_restr_distance_site_symmetry_2
_restr_distance_target
_restr_distance_target_weight_param
? ? ? ? ? ?

loop_
_restr_equal_angle_atom_site_label_1
_restr_equal_angle_site_symmetry_1
_restr_equal_angle_atom_site_label_2
_restr_equal_angle_site_symmetry_2
_restr_equal_angle_atom_site_label_3
_restr_equal_angle_site_symmetry_3
_restr_equal_angle_class_class_id
_restr_equal_angle_class_target_weight_param
? ? ? ? ? ? ? ?

loop_
_restr_equal_distance_atom_site_label_1
_restr_equal_distance_site_symmetry_1
_restr_equal_distance_atom_site_label_2
_restr_equal_distance_site_symmetry_2
_restr_equal_distance_class_class_id
_restr_equal_distance_class_target_weight_param
? ? ? ? ? ?

loop_
_restr_equal_torsion_atom_site_label_1
_restr_equal_torsion_site_symmetry_1
_restr_equal_torsion_atom_site_label_2
_restr_equal_torsion_site_symmetry_2
_restr_equal_torsion_atom_site_label_3
_restr_equal_torsion_site_symmetry_3
_restr_equal_torsion_atom_site_label_4
_restr_equal_torsion_site_symmetry_4
_restr_equal_torsion_class_class_id
_restr_equal_torsion_class_target_weight_param
? ? ? ? ? ? ? ? ? ?

loop_
_restr_torsion_atom_site_label_1
_restr_torsion_site_symmetry_1
_restr_torsion_atom_site_label_2
_restr_torsion_site_symmetry_2
_restr_torsion_atom_site_label_3
_restr_torsion_site_symmetry_3
_restr_torsion_atom_site_label_4
_restr_torsion_site_symmetry_4
_restr_torsion_angle_target
_restr_torsion_weight_param
? ? ? ? ? ? ? ? ? ?

loop_
_twin_individual_id
_twin_individual_mass_fraction_refined
_twin_individual_twin_matrix_11
_twin_individual_twin_matrix_12
_twin_individual_twin_matrix_13
_twin_individual_twin_matrix_21
_twin_individual_twin_matrix_22
_twin_individual_twin_matrix_23
_twin_individual_twin_matrix_31
_twin_individual_twin_matrix_32
_twin_individual_twin_matrix_33
? ? ? ? ? ? ? ? ? ? ?

loop_
_jana_atom_site_adp_c_label
_jana_atom_site_adp_c_type_symbol
_jana_atom_site_adp_c_111
_jana_atom_site_adp_c_112
_jana_atom_site_adp_c_113
_jana_atom_site_adp_c_122
_jana_atom_site_adp_c_123
_jana_atom_site_adp_c_133
_jana_atom_site_adp_c_222
_jana_atom_site_adp_c_223
_jana_atom_site_adp_c_233
_jana_atom_site_adp_c_333
? ? ? ? ? ? ? ? ? ? ? ?

loop_
_jana_atom_site_adp_d_label
_jana_atom_site_adp_d_type_symbol
_jana_atom_site_adp_d_1111
_jana_atom_site_adp_d_1112
_jana_atom_site_adp_d_1113
_jana_atom_site_adp_d_1122
_jana_atom_site_adp_d_1123
_jana_atom_site_adp_d_1133
_jana_atom_site_adp_d_1222
_jana_atom_site_adp_d_1223
_jana_atom_site_adp_d_1233
_jana_atom_site_adp_d_1333
_jana_atom_site_adp_d_2222
_jana_atom_site_adp_d_2223
_jana_atom_site_adp_d_2233
_jana_atom_site_adp_d_2333
_jana_atom_site_adp_d_3333
? ? ? ? ? ? ? ? ? ? ? ? ? ? ? ? ?

loop_
_jana_atom_site_adp_e_label
_jana_atom_site_adp_e_type_symbol
_jana_atom_site_adp_e_11111
_jana_atom_site_adp_e_11112
_jana_atom_site_adp_e_11113
_jana_atom_site_adp_e_11122
_jana_atom_site_adp_e_11123
_jana_atom_site_adp_e_11133
_jana_atom_site_adp_e_11222
_jana_atom_site_adp_e_11223
_jana_atom_site_adp_e_11233
_jana_atom_site_adp_e_11333
_jana_atom_site_adp_e_12222
_jana_atom_site_adp_e_12223
_jana_atom_site_adp_e_12233
_jana_atom_site_adp_e_12333
_jana_atom_site_adp_e_13333
_jana_atom_site_adp_e_22222
_jana_atom_site_adp_e_22223
_jana_atom_site_adp_e_22233
_jana_atom_site_adp_e_22333
_jana_atom_site_adp_e_23333
_jana_atom_site_adp_e_33333
? ? ? ? ? ? ? ? ? ? ? ? ? ? ? ? ? ? ? ? ? ? ?

loop_
_jana_atom_site_adp_f_label
_jana_atom_site_adp_f_type_symbol
_jana_atom_site_adp_f_111111
_jana_atom_site_adp_f_111112
_jana_atom_site_adp_f_111113
_jana_atom_site_adp_f_111122
_jana_atom_site_adp_f_111123
_jana_atom_site_adp_f_111133
_jana_atom_site_adp_f_111222
_jana_atom_site_adp_f_111223
_jana_atom_site_adp_f_111233
_jana_atom_site_adp_f_111333
_jana_atom_site_adp_f_112222
_jana_atom_site_adp_f_112223
_jana_atom_site_adp_f_112233
_jana_atom_site_adp_f_112333
_jana_atom_site_adp_f_113333
_jana_atom_site_adp_f_122222
_jana_atom_site_adp_f_122223
_jana_atom_site_adp_f_122233
_jana_atom_site_adp_f_122333
_jana_atom_site_adp_f_123333
_jana_atom_site_adp_f_133333
_jana_atom_site_adp_f_222222
_jana_atom_site_adp_f_222223
_jana_atom_site_adp_f_222233
_jana_atom_site_adp_f_222333
_jana_atom_site_adp_f_223333
_jana_atom_site_adp_f_233333
_jana_atom_site_adp_f_333333
? ? ? ? ? ? ? ? ? ? ? ? ? ? ? ? ? ? ? ? ? ? ? ? ? ? ? ? ? ?
